data_7204908
loop_
_publ_author_name
'Abe, Yutaka'
'Fujiwara, Masami'
'Ohbu, Kazuo'
'Harata, Kazuaki'

_publ_section_title
;
 Crystal structures of glycolipids with odd and even numbered alkyl chains
;
_journal_issue 2
_journal_name_full 'Journal of the Chemical Society, Perkin Transactions 2'
_journal_page_first 341
_journal_paper_doi 10.1039/a905624f
_journal_year 2000
_chemical_formula_moiety 'C10 H18 O7'
_chemical_formula_sum 'C10 H18 O7'
_chemical_formula_weight 250.24
_chemical_melting_point 170.5
_chemical_name_systematic
; 
 methyl 6-O-propanoyl-alpha-D-galactopyranoside 
;
_space_group_IT_number 4
_symmetry_cell_setting monoclinic
_symmetry_space_group_name_Hall 'P 2yb'
_symmetry_space_group_name_H-M 'P 1 21 1'
_atom_sites_solution_hydrogens geom
_atom_sites_solution_primary direct
_atom_sites_solution_secondary difmap
_audit_creation_date 99_06_01
_audit_creation_method SHELXL
_cell_angle_alpha 90.00
_cell_angle_beta 91.47(1)
_cell_angle_gamma 90.00
_cell_formula_units_Z 2
_cell_length_a 5.767(1)
_cell_length_b 7.971(1)
_cell_length_c 13.462(1)
_cell_measurement_reflns_used 8192
_cell_measurement_temperature 293(2)
_cell_measurement_theta_max 30.30
_cell_measurement_theta_min 1.51
_cell_volume 618.63(14)
_computing_cell_refinement 'Bruker SAINT'
_computing_data_collection 'Bruker SAINT'
_computing_data_reduction 'Bruker SHELXTL'
_computing_molecular_graphics 'Bruker SHELXTL'
_computing_publication_material 'Bruker SHELXTL'
_computing_structure_refinement 'SHELXL-93 (Sheldrick, 1993)'
_computing_structure_solution 'SHELXS-86 (Sheldrick, 1990)'
_diffrn_ambient_temperature 293(2)
_diffrn_measurement_device 'Bruker smart'
_diffrn_measurement_method '\w scans'
_diffrn_radiation_monochromator graphite
_diffrn_radiation_source 'fine-focus rotating anode'
_diffrn_radiation_type MoK\a
_diffrn_radiation_wavelength 0.71073
_diffrn_reflns_av_R_equivalents 0.0207
_diffrn_reflns_av_sigmaI/netI 0.0417
_diffrn_reflns_limit_h_max 8
_diffrn_reflns_limit_h_min -8
_diffrn_reflns_limit_k_max 11
_diffrn_reflns_limit_k_min -11
_diffrn_reflns_limit_l_max 18
_diffrn_reflns_limit_l_min -8
_diffrn_reflns_number 4521
_diffrn_reflns_theta_max 30.30
_diffrn_reflns_theta_min 1.51
_diffrn_standards_decay_% 0.0094
_diffrn_standards_number 50
_exptl_absorpt_coefficient_mu 0.114
_exptl_absorpt_correction_type none
_exptl_crystal_colour clear
_exptl_crystal_density_diffrn 1.343
_exptl_crystal_description plate
_exptl_crystal_F_000 268
_exptl_crystal_size_max .1
_exptl_crystal_size_mid .5
_exptl_crystal_size_min .5
_refine_diff_density_max 0.260
_refine_diff_density_min -0.190
_refine_diff_density_rms 0.043
_refine_ls_extinction_method none
_refine_ls_goodness_of_fit_all 1.037
_refine_ls_goodness_of_fit_obs 1.068
_refine_ls_hydrogen_treatment noref
_refine_ls_matrix_type full
_refine_ls_number_parameters 157
_refine_ls_number_reflns 3170
_refine_ls_number_restraints 1
_refine_ls_restrained_S_all 1.036
_refine_ls_restrained_S_obs 1.068
_refine_ls_R_factor_all 0.0481
_refine_ls_R_factor_obs 0.0432
_refine_ls_shift/esd_max 0.000
_refine_ls_shift/esd_mean 0.000
_refine_ls_structure_factor_coef Fsqd
_refine_ls_weighting_details 'w=1/[\s^2^(Fo^2^)+(0.0664P)^2^+0.0383P] where P=(Fo^2^+2Fc^2^)/3'
_refine_ls_weighting_scheme calc
_refine_ls_wR_factor_all 0.1150
_refine_ls_wR_factor_obs 0.1122
_reflns_number_observed 2851
_reflns_number_total 3170
_reflns_observed_criterion >2sigma(I)
_cod_data_source_file a905624f.txt
_cod_data_source_block 2
_cod_depositor_comments
;
The following automatic conversions were performed:
'_symmetry_cell_setting' value 'Monoclinic' changed to 'monoclinic'
according to '/home/saulius/struct/CIF-dictionaries/cif_core.dic'
dictionary named 'cif_core.dic' version 2.4.1 from 2010-06-29.

Automatic conversion script
Id: cif_fix_enum 1527 2010-12-29 10:47:43Z saulius 

The following automatic conversions were performed:

'_refine_ls_weighting_scheme' value 'calc
w=1/[\s^2^(Fo^2^)+(0.0664P)^2^+0.0383P] where P=(Fo^2^+2Fc^2^)/3' was
changed to 'calc'. New tag '_refine_ls_weighting_details' was
created. The value of the new tag was set to
'w=1/[\s^2^(Fo^2^)+(0.0664P)^2^+0.0383P] where P=(Fo^2^+2Fc^2^)/3'.

Automatic conversion script
Id: cif_fix_values 3143 2015-03-26 13:38:13Z robertas 
;
_cod_original_cell_volume 618.63(4)
_cod_original_sg_symbol_H-M P2(1)
_cod_database_code 7204908

loop_
_symmetry_equiv_pos_as_xyz
'x, y, z'
'-x, y+1/2, -z'

loop_
_atom_site_aniso_label
_atom_site_aniso_U_11
_atom_site_aniso_U_22
_atom_site_aniso_U_33
_atom_site_aniso_U_23
_atom_site_aniso_U_13
_atom_site_aniso_U_12
C1 0.0194(6) 0.0241(7) 0.0364(9) 0.0032(6) -0.0024(6) 0.0004(5)
C2 0.0182(6) 0.0196(6) 0.0293(7) -0.0002(5) 0.0008(5) -0.0011(5)
C3 0.0171(6) 0.0205(6) 0.0317(8) 0.0006(6) 0.0001(5) -0.0003(5)
C4 0.0233(6) 0.0229(7) 0.0315(8) -0.0013(6) 0.0045(5) 0.0010(5)
C5 0.0359(8) 0.0255(7) 0.0296(8) 0.0022(6) 0.0001(6) -0.0019(6)
C6 0.0589(12) 0.0408(10) 0.0339(10) -0.0074(8) -0.0070(8) 0.0026(9)
O1 0.0422(6) 0.0220(5) 0.0439(7) 0.0066(5) -0.0067(5) 0.0003(5)
O2 0.0247(5) 0.0234(5) 0.0342(6) -0.0049(5) 0.0008(4) -0.0012(4)
O3 0.0269(5) 0.0283(5) 0.0379(6) -0.0043(5) -0.0105(4) 0.0072(4)
O4 0.0268(5) 0.0199(5) 0.0403(6) 0.0027(5) -0.0003(4) 0.0000(4)
O5 0.0260(5) 0.0300(6) 0.0358(6) 0.0003(5) -0.0062(4) -0.0028(4)
O7 0.0729(13) 0.115(2) 0.115(2) 0.053(2) -0.0252(13) -0.0282(14)
O6 0.0662(9) 0.0548(9) 0.0321(7) 0.0043(7) -0.0098(6) -0.0140(7)
C7 0.086(2) 0.0388(11) 0.0516(13) 0.0129(9) -0.0170(12) 0.0163(11)
C8 0.0557(13) 0.0516(13) 0.0485(13) 0.0032(10) -0.0067(10) -0.0016(10)
C9 0.094(2) 0.076(2) 0.060(2) 0.012(2) -0.0280(14) -0.005(2)
C10 0.095(2) 0.099(3) 0.082(2) 0.010(2) -0.039(2) -0.011(2)

loop_
_atom_site_label
_atom_site_type_symbol
_atom_site_fract_x
_atom_site_fract_y
_atom_site_fract_z
_atom_site_U_iso_or_equiv
_atom_site_thermal_displace_type
_atom_site_occupancy
_atom_site_calc_flag
_atom_site_refinement_flags
_atom_site_disorder_group
C1 C -0.5031(3) 0.0004(2) -0.61775(13) 0.0267(3) Uani 1 d . .
H1A H -0.6582(3) 0.0228(2) -0.59281(13) 0.032 Uiso 1 calc R .
C2 C -0.3476(2) -0.0572(2) -0.53065(12) 0.0224(3) Uani 1 d . .
H2A H -0.4212(2) -0.1551(2) -0.50072(12) 0.027 Uiso 1 calc R .
C3 C -0.1122(2) -0.1129(2) -0.56815(11) 0.0231(3) Uani 1 d . .
H3A H -0.0345(2) -0.0152(2) -0.59640(11) 0.028 Uiso 1 calc R .
C4 C -0.1424(3) -0.2455(2) -0.64931(12) 0.0259(3) Uani 1 d . .
H4A H 0.0096(3) -0.2664(2) -0.67780(12) 0.031 Uiso 1 calc R .
C5 C -0.3023(3) -0.1734(2) -0.73106(12) 0.0303(3) Uani 1 d . .
H5A H -0.2291(3) -0.0744(2) -0.75996(12) 0.036 Uiso 1 calc R .
C6 C -0.3526(4) -0.3004(3) -0.8119(2) 0.0447(5) Uani 1 d . .
H6A H -0.2103(4) -0.3562(3) -0.8300(2) 0.054 Uiso 1 calc R .
H6B H -0.4594(4) -0.3846(3) -0.7883(2) 0.054 Uiso 1 calc R .
O1 O -0.4131(2) 0.15089(14) -0.65439(10) 0.0362(3) Uani 1 d . .
O2 O -0.3259(2) 0.06866(13) -0.45611(9) 0.0274(2) Uani 1 d . .
H2 H -0.2433(34) 0.1630(11) -0.4819(5) 0.041 Uiso 1 calc R .
O3 O 0.0302(2) -0.17790(15) -0.48962(9) 0.0312(3) Uani 1 d . .
H3 H 0.0758(34) -0.0885(5) -0.4456(10) 0.047 Uiso 1 calc R .
O4 O -0.2288(2) -0.40132(13) -0.61269(9) 0.0290(2) Uani 1 d . .
H4 H -0.3847(14) -0.3862(7) -0.5910(15) 0.044 Uiso 1 calc R .
O5 O -0.5219(2) -0.12642(14) -0.69126(9) 0.0307(3) Uani 1 d . .
O7 O -0.7730(4) -0.3686(4) -0.8904(2) 0.1016(9) Uani 1 d . .
O6 O -0.4531(3) -0.2157(2) -0.89736(10) 0.0512(4) Uani 1 d . .
C7 C -0.5722(5) 0.2340(3) -0.7208(2) 0.0591(6) Uani 1 d . .
H7A H -0.5036(5) 0.3361(3) -0.7440(2) 0.089 Uiso 1 calc R .
H7B H -0.7120(5) 0.2597(3) -0.6867(2) 0.089 Uiso 1 calc R .
H7C H -0.6080(5) 0.1623(3) -0.7764(2) 0.089 Uiso 1 calc R .
C8 C -0.6629(4) -0.2622(3) -0.9302(2) 0.0521(5) Uani 1 d . .
C9 C -0.7361(6) -0.1605(5) -1.0196(2) 0.0772(9) Uani 1 d . .
H9A H -0.7866(6) -0.0507(5) -0.9978(2) 0.093 Uiso 1 calc R .
H9B H -0.6033(6) -0.1447(5) -1.0614(2) 0.093 Uiso 1 calc R .
C10 C -0.9284(7) -0.2408(6) -1.0799(3) 0.0927(12) Uani 1 d . .
H10A H -0.9679(7) -0.1708(6) -1.1358(3) 0.139 Uiso 1 calc R .
H10B H -1.0617(7) -0.2546(6) -1.0395(3) 0.139 Uiso 1 calc R .
H10C H -0.8784(7) -0.3486(6) -1.1030(3) 0.139 Uiso 1 calc R .

loop_
_atom_type_symbol
_atom_type_description
_atom_type_scat_dispersion_real
_atom_type_scat_dispersion_imag
_atom_type_scat_source
C C 0.0033 0.0016 'International Tables Vol C Tables 4.2.6.8 and 6.1.1.4'
H H 0.0000 0.0000 'International Tables Vol C Tables 4.2.6.8 and 6.1.1.4'
O O 0.0106 0.0060 'International Tables Vol C Tables 4.2.6.8 and 6.1.1.4'

loop_
_geom_angle_atom_site_label_1
_geom_angle_atom_site_label_2
_geom_angle_atom_site_label_3
_geom_angle
_geom_angle_site_symmetry_1
_geom_angle_site_symmetry_3
_geom_angle_publ_flag
O1 C1 O5 112.78(13) . . no
O1 C1 C2 108.18(12) . . no
O5 C1 C2 110.74(12) . . no
O2 C2 C3 112.07(11) . . no
O2 C2 C1 111.61(12) . . no
C3 C2 C1 110.05(12) . . no
O3 C3 C2 111.22(13) . . no
O3 C3 C4 109.47(12) . . no
C2 C3 C4 110.61(11) . . no
O4 C4 C3 112.88(13) . . no
O4 C4 C5 111.44(13) . . no
C3 C4 C5 108.07(12) . . no
O5 C5 C6 106.76(15) . . no
O5 C5 C4 110.51(13) . . no
C6 C5 C4 111.59(14) . . no
O6 C6 C5 109.1(2) . . no
C1 O1 C7 112.3(2) . . no
C1 O5 C5 113.18(11) . . no
C8 O6 C6 118.6(2) . . no
O7 C8 O6 122.5(2) . . no
O7 C8 C9 126.9(3) . . no
O6 C8 C9 110.5(2) . . no
C10 C9 C8 113.1(3) . . no

loop_
_geom_bond_atom_site_label_1
_geom_bond_atom_site_label_2
_geom_bond_distance
_geom_bond_site_symmetry_2
_geom_bond_publ_flag
C1 O1 1.401(2) . no
C1 O5 1.417(2) . no
C1 C2 1.529(2) . no
C2 O2 1.422(2) . no
C2 C3 1.526(2) . no
C3 O3 1.420(2) . no
C3 C4 1.527(2) . no
C4 O4 1.430(2) . no
C4 C5 1.529(2) . no
C5 O5 1.438(2) . no
C5 C6 1.509(3) . no
C6 O6 1.443(3) . no
O1 C7 1.427(2) . no
O7 C8 1.195(3) . no
O6 C8 1.330(3) . no
C8 C9 1.502(4) . no
C9 C10 1.501(4) . no

loop_
_geom_torsion_atom_site_label_1
_geom_torsion_atom_site_label_2
_geom_torsion_atom_site_label_3
_geom_torsion_atom_site_label_4
_geom_torsion
_geom_torsion_site_symmetry_1
_geom_torsion_site_symmetry_2
_geom_torsion_site_symmetry_3
_geom_torsion_site_symmetry_4
_geom_torsion_publ_flag
O1 C1 C2 O2 55.8(2) . . . . no
O5 C1 C2 O2 179.83(11) . . . . no
O1 C1 C2 C3 -69.3(2) . . . . no
O5 C1 C2 C3 54.7(2) . . . . no
O2 C2 C3 O3 59.2(2) . . . . no
C1 C2 C3 O3 -176.00(12) . . . . no
O2 C2 C3 C4 -178.95(12) . . . . no
C1 C2 C3 C4 -54.1(2) . . . . no
O3 C3 C4 O4 54.61(15) . . . . no
C2 C3 C4 O4 -68.3(2) . . . . no
O3 C3 C4 C5 178.31(12) . . . . no
C2 C3 C4 C5 55.42(15) . . . . no
O4 C4 C5 O5 66.4(2) . . . . no
C3 C4 C5 O5 -58.1(2) . . . . no
O4 C4 C5 C6 -52.2(2) . . . . no
C3 C4 C5 C6 -176.76(14) . . . . no
O5 C5 C6 O6 73.4(2) . . . . yes
C4 C5 C6 O6 -165.8(2) . . . . yes
O5 C1 O1 C7 70.2(2) . . . . no
C2 C1 O1 C7 -167.0(2) . . . . no
O1 C1 O5 C5 62.0(2) . . . . no
C2 C1 O5 C5 -59.4(2) . . . . no
C6 C5 O5 C1 -176.62(13) . . . . no
C4 C5 O5 C1 61.8(2) . . . . no
C5 C6 O6 C8 -120.9(2) . . . . yes
C6 O6 C8 O7 1.7(4) . . . . no
C6 O6 C8 C9 -179.6(2) . . . . yes
O7 C8 C9 C10 -20.5(5) . . . . no
O6 C8 C9 C10 160.9(3) . . . . no

loop_
_cod_related_entry_id
_cod_related_entry_database
_cod_related_entry_code
1 ChemSpider 21189844
